data_1546449
loop_
_publ_author_name
'B\"oser, Richard'
'Haufe, Lisa Cathrin'
'Freytag, Matthias'
'Jones, P. G.'
'H\"orner, Gerald'
'Ren\'e, Frank'

_publ_section_title
;
 Completing the series of boron-nucleophilic cyanoborates: Boryl anions of
 type (NHC)&#x2212;B(CN)2&#x2212;
;
_journal_name_full 'Chem. Sci.'
_journal_paper_doi 10.1039/C7SC02238G
_journal_year 2017
_chemical_formula_sum 'C10 H14 B Cl2 I N4'
_chemical_formula_weight 398.86
_chemical_name_systematic
; 
 ? 
;
_space_group_IT_number 36
_symmetry_cell_setting orthorhombic
_symmetry_space_group_name_Hall 'C 2c -2'
_symmetry_space_group_name_H-M 'C m c 21'
_atom_sites_solution_hydrogens geom
_atom_sites_solution_primary direct
_atom_sites_solution_secondary difmap
_audit_creation_method SHELXL-97
_audit_update_record
;
2017-05-17 deposited with the CCDC.
2017-07-03 downloaded from the CCDC.
;
_cell_angle_alpha 90.00
_cell_angle_beta 90.00
_cell_angle_gamma 90.00
_cell_formula_units_Z 4
_cell_length_a 10.8977(4)
_cell_length_b 12.4002(4)
_cell_length_c 11.6286(2)
_cell_measurement_reflns_used 9249
_cell_measurement_temperature 100(2)
_cell_measurement_theta_max 30.6890
_cell_measurement_theta_min 3.0270
_cell_volume 1571.42(8)
_computing_cell_refinement 'CrysAlisPro 1.171.38.43 (Rigaku OD, 2015)'
_computing_data_collection 'CrysAlisPro 1.171.38.43 (Rigaku OD, 2015)'
_computing_data_reduction 'CrysAlisPro 1.171.38.43 (Rigaku OD, 2015)'
_computing_molecular_graphics 'Bruker XP'
_computing_publication_material SHELXL-97
_computing_structure_refinement 'SHELXL-97 (Sheldrick, 1997)'
_computing_structure_solution 'SHELXS-97 (Sheldrick, 1990)'
_diffrn_ambient_temperature 100(2)
_diffrn_detector_area_resol_mean 16.1419
_diffrn_measured_fraction_theta_full 0.995
_diffrn_measured_fraction_theta_max 0.978
_diffrn_measurement_device_type 'Oxford Diffraction Xcalibur, Eos'
_diffrn_measurement_method '\w scans'
_diffrn_radiation_monochromator graphite
_diffrn_radiation_type 'Mo K\a'
_diffrn_radiation_wavelength 0.71073
_diffrn_reflns_av_R_equivalents 0.0367
_diffrn_reflns_av_sigmaI/netI 0.0210
_diffrn_reflns_limit_h_max 14
_diffrn_reflns_limit_h_min -15
_diffrn_reflns_limit_k_max 17
_diffrn_reflns_limit_k_min -17
_diffrn_reflns_limit_l_max 16
_diffrn_reflns_limit_l_min -15
_diffrn_reflns_number 20643
_diffrn_reflns_theta_full 30.50
_diffrn_reflns_theta_max 30.96
_diffrn_reflns_theta_min 2.49
_diffrn_source 'fine-focus sealed X-ray tube'
_exptl_absorpt_coefficient_mu 2.366
_exptl_absorpt_correction_T_max 1.00000
_exptl_absorpt_correction_T_min 0.87569
_exptl_absorpt_correction_type multi-scan
_exptl_absorpt_process_details
; 
CrysAlisPro 1.171.38.43 (Rigaku Oxford Diffraction, 2015) 
Empirical absorption correction using spherical harmonics, 
 implemented in SCALE3 ABSPACK scaling algorithm. 
;
_exptl_crystal_colour colourless
_exptl_crystal_density_diffrn 1.686
_exptl_crystal_density_method 'not measured'
_exptl_crystal_description 'cut needle'
_exptl_crystal_F_000 776
_exptl_crystal_size_max 0.25
_exptl_crystal_size_mid 0.20
_exptl_crystal_size_min 0.12
_refine_diff_density_max 0.308
_refine_diff_density_min -0.342
_refine_diff_density_rms 0.064
_refine_ls_abs_structure_details 'Flack H D (1983), Acta Cryst. A39, 876-881'
_refine_ls_abs_structure_Flack -0.037(13)
_refine_ls_extinction_method none
_refine_ls_goodness_of_fit_ref 1.062
_refine_ls_hydrogen_treatment constr
_refine_ls_matrix_type full
_refine_ls_number_parameters 93
_refine_ls_number_reflns 2470
_refine_ls_number_restraints 1
_refine_ls_restrained_S_all 1.062
_refine_ls_R_factor_all 0.0184
_refine_ls_R_factor_gt 0.0169
_refine_ls_shift/su_max 0.001
_refine_ls_shift/su_mean 0.000
_refine_ls_structure_factor_coef Fsqd
_refine_ls_weighting_details 'calc w=1/[\s^2^(Fo^2^)+(0.0159P)^2^+0.4749P] where P=(Fo^2^+2Fc^2^)/3'
_refine_ls_weighting_scheme calc
_refine_ls_wR_factor_gt 0.0351
_refine_ls_wR_factor_ref 0.0359
_reflns_number_gt 2394
_reflns_number_total 2470
_reflns_threshold_expression >2sigma(I)
_cod_data_source_file c7sc02238g2.cif
_cod_data_source_block rb08fr
_cod_database_code 1546449

loop_
_symmetry_equiv_pos_as_xyz
'x, y, z'
'-x, -y, z+1/2'
'x, -y, z+1/2'
'-x, y, z'
'x+1/2, y+1/2, z'
'-x+1/2, -y+1/2, z+1/2'
'x+1/2, -y+1/2, z+1/2'
'-x+1/2, y+1/2, z'

loop_
_atom_site_label
_atom_site_type_symbol
_atom_site_fract_x
_atom_site_fract_y
_atom_site_fract_z
_atom_site_U_iso_or_equiv
_atom_site_adp_type
_atom_site_occupancy
_atom_site_symmetry_multiplicity
_atom_site_calc_flag
_atom_site_refinement_flags
I I 0.5000 0.412144(10) 0.251459(12) 0.02049(4) Uani 1 2 d S
B1 B 0.5000 0.4934(2) 0.4284(2) 0.0173(5) Uani 1 2 d S
N1 N 0.40113(12) 0.34772(11) 0.56515(11) 0.0147(3) Uani 1 1 d .
N2 N 0.30167(19) 0.62774(16) 0.43315(16) 0.0299(4) Uani 1 1 d .
C1 C 0.5000 0.39810(18) 0.5206(2) 0.0142(4) Uani 1 2 d S
C2 C 0.43785(16) 0.26706(13) 0.64053(14) 0.0155(3) Uani 1 1 d .
C3 C 0.27304(17) 0.37394(17) 0.5415(2) 0.0221(4) Uani 1 1 d .
H3A H 0.2636 0.3920 0.4600 0.033 Uiso 1 1 calc R
H3B H 0.2482 0.4357 0.5886 0.033 Uiso 1 1 calc R
H3C H 0.2213 0.3117 0.5602 0.033 Uiso 1 1 calc R
C4 C 0.34879(17) 0.19700(14) 0.70323(15) 0.0215(3) Uani 1 1 d .
H4A H 0.3936 0.1471 0.7533 0.032 Uiso 1 1 calc R
H4B H 0.3000 0.1559 0.6476 0.032 Uiso 1 1 calc R
H4C H 0.2943 0.2420 0.7500 0.032 Uiso 1 1 calc R
C5 C 0.38340(18) 0.56955(14) 0.43198(16) 0.0217(4) Uani 1 1 d .
C99 C 0.5000 0.1248(2) 0.3807(2) 0.0213(5) Uani 1 2 d S
H99 H 0.4265 0.1686 0.3985 0.026 Uiso 1 1 d R
Cl1 Cl 0.5000 0.09024(5) 0.23346(8) 0.0355(2) Uani 1 2 d S
Cl2 Cl 0.5000 0.00666(6) 0.46675(6) 0.02818(14) Uani 1 2 d S

loop_
_atom_site_aniso_label
_atom_site_aniso_U_11
_atom_site_aniso_U_22
_atom_site_aniso_U_33
_atom_site_aniso_U_23
_atom_site_aniso_U_13
_atom_site_aniso_U_12
I 0.02835(7) 0.01987(6) 0.01327(7) 0.00026(8) 0.000 0.000
B1 0.0206(13) 0.0150(12) 0.0163(12) 0.0008(9) 0.000 0.000
N1 0.0149(6) 0.0137(6) 0.0155(6) -0.0001(5) -0.0006(5) -0.0007(5)
N2 0.0352(11) 0.0209(8) 0.0337(10) 0.0063(7) 0.0070(8) 0.0094(8)
C1 0.0166(10) 0.0126(10) 0.0136(10) -0.0026(8) 0.000 0.000
C2 0.0203(8) 0.0129(7) 0.0131(7) -0.0006(6) 0.0019(6) 0.0005(6)
C3 0.0153(8) 0.0182(8) 0.0328(11) 0.0011(8) -0.0024(8) 0.0012(7)
C4 0.0235(8) 0.0196(8) 0.0215(8) 0.0028(7) 0.0046(7) -0.0034(7)
C5 0.0282(9) 0.0177(8) 0.0190(8) 0.0032(6) 0.0020(7) 0.0006(7)
C99 0.0282(12) 0.0201(12) 0.0156(11) -0.0019(9) 0.000 0.000
Cl1 0.0627(4) 0.0273(3) 0.0165(7) -0.0024(2) 0.000 0.000
Cl2 0.0265(3) 0.0325(3) 0.0255(3) 0.0110(3) 0.000 0.000

loop_
_atom_type_symbol
_atom_type_description
_atom_type_scat_dispersion_real
_atom_type_scat_dispersion_imag
_atom_type_scat_source
C C 0.0033 0.0016 'International Tables Vol C Tables 4.2.6.8 and 6.1.1.4'
H H 0.0000 0.0000 'International Tables Vol C Tables 4.2.6.8 and 6.1.1.4'
B B 0.0013 0.0007 'International Tables Vol C Tables 4.2.6.8 and 6.1.1.4'
N N 0.0061 0.0033 'International Tables Vol C Tables 4.2.6.8 and 6.1.1.4'
I I -0.4742 1.8119 'International Tables Vol C Tables 4.2.6.8 and 6.1.1.4'
Cl Cl 0.1484 0.1585 'International Tables Vol C Tables 4.2.6.8 and 6.1.1.4'

loop_
_geom_angle_atom_site_label_1
_geom_angle_atom_site_label_2
_geom_angle_atom_site_label_3
_geom_angle
_geom_angle_site_symmetry_1
C5 B1 C5 106.7(2) 4_655
C5 B1 C1 115.06(14) 4_655
C5 B1 C1 115.06(14) .
C5 B1 I 106.63(13) 4_655
C5 B1 I 106.63(13) .
C1 B1 I 106.14(16) .
C1 N1 C2 110.22(14) .
C1 N1 C3 126.07(15) .
C2 N1 C3 123.69(15) .
N1 C1 N1 106.05(19) 4_655
N1 C1 B1 126.93(10) 4_655
N1 C1 B1 126.93(10) .
C2 C2 N1 106.74(9) 4_655
C2 C2 C4 130.55(10) 4_655
N1 C2 C4 122.69(15) .
N2 C5 B1 177.5(2) .
Cl1 C99 Cl2 110.30(15) .

loop_
_geom_bond_atom_site_label_1
_geom_bond_atom_site_label_2
_geom_bond_distance
_geom_bond_site_symmetry_2
I B1 2.291(3) .
B1 C5 1.584(2) 4_655
B1 C5 1.584(2) .
B1 C1 1.596(4) .
N1 C1 1.3487(19) .
N1 C2 1.389(2) .
N1 C3 1.459(2) .
N2 C5 1.146(3) .
C1 N1 1.3487(19) 4_655
C2 C2 1.355(4) 4_655
C2 C4 1.493(2) .
C99 Cl1 1.765(3) .
C99 Cl2 1.773(3) .

loop_
_geom_torsion_atom_site_label_1
_geom_torsion_atom_site_label_2
_geom_torsion_atom_site_label_3
_geom_torsion_atom_site_label_4
_geom_torsion
_geom_torsion_site_symmetry_1
_geom_torsion_site_symmetry_4
C2 N1 C1 N1 1.6(2) . 4_655
C3 N1 C1 N1 -179.81(13) . 4_655
C2 N1 C1 B1 178.4(2) . .
C3 N1 C1 B1 -3.1(3) . .
C5 B1 C1 N1 -29.6(3) 4_655 4_655
C5 B1 C1 N1 -154.30(19) . 4_655
I B1 C1 N1 88.0(2) . 4_655
C5 B1 C1 N1 154.30(19) 4_655 .
C5 B1 C1 N1 29.6(3) . .
I B1 C1 N1 -88.0(2) . .
C1 N1 C2 C2 -1.02(15) . 4_655
C3 N1 C2 C2 -179.63(14) . 4_655
C1 N1 C2 C4 -179.92(16) . .
C3 N1 C2 C4 1.5(2) . .
C5 B1 C5 N2 21(5) 4_655 .
C1 B1 C5 N2 150(5) . .
I B1 C5 N2 -92(5) . .
